data_7224157
loop_
_publ_author_name
'Bayaguud, Aruuhan'
'Chen, Kun'
'Wei, Yongge'

_publ_section_title
;
 Facile synthesis of an organically-derivatized hexavanadate containing
 the remote amino group, TBA2[V6O13{(OCH2)3CNH2}2]
;
_journal_issue 22
_journal_name_full CrystEngComm
_journal_page_first 4042
_journal_paper_doi 10.1039/C5CE02534F
_journal_volume 18
_journal_year 2016
_chemical_formula_moiety 'C24 H28 N2 O21 V6, 2(C16 H36 N)'
_chemical_formula_sum 'C56 H100 N4 O21 V6'
_chemical_formula_weight 1471.04
_chemical_name_systematic
; 
 ? 
;
_space_group_IT_number 14
_symmetry_cell_setting monoclinic
_symmetry_space_group_name_Hall '-P 2ybc'
_symmetry_space_group_name_H-M 'P 1 21/c 1'
_atom_sites_solution_hydrogens geom
_atom_sites_solution_primary direct
_atom_sites_solution_secondary difmap
_audit_creation_method SHELXL-97
_audit_update_record
;
2015-12-16 deposited with the CCDC.
2016-02-05 downloaded from the CCDC.
;
_cell_angle_alpha 90.00
_cell_angle_beta 91.47(3)
_cell_angle_gamma 90.00
_cell_formula_units_Z 2
_cell_length_a 11.598(2)
_cell_length_b 19.518(4)
_cell_length_c 15.301(3)
_cell_measurement_reflns_used 13908
_cell_measurement_temperature 153.1500
_cell_measurement_theta_max 31.5022
_cell_measurement_theta_min 2.0869
_cell_volume 3462.5(12)
_computing_cell_refinement 'CrystalClear (Rigaku Inc., 2008)'
_computing_data_collection 'CrystalClear (Rigaku Inc., 2008)'
_computing_data_reduction 'CrystalClear (Rigaku Inc., 2008)'
_computing_molecular_graphics 'Bruker SHELXTL'
_computing_publication_material 'Bruker SHELXTL'
_computing_structure_refinement 'SHELXL-97 (Sheldrick, 1997)'
_computing_structure_solution 'SHELXS-97 (Sheldrick, 1990)'
_diffrn_ambient_temperature 153.1500
_diffrn_detector_area_resol_mean 28.5714
_diffrn_measured_fraction_theta_full 0.988
_diffrn_measured_fraction_theta_max 0.988
_diffrn_measurement_device_type 'Saturn724+ (4x4 bin mode)'
_diffrn_measurement_method dtprofit.ref
_diffrn_radiation_detector CCD
_diffrn_radiation_monochromator 'Graphite Monochromator'
_diffrn_radiation_source 'Rotating Anode'
_diffrn_radiation_type MoK\a
_diffrn_radiation_wavelength 0.71073
_diffrn_reflns_av_R_equivalents 0.0308
_diffrn_reflns_av_sigmaI/netI 0.0307
_diffrn_reflns_limit_h_max 14
_diffrn_reflns_limit_h_min -14
_diffrn_reflns_limit_k_max 24
_diffrn_reflns_limit_k_min -24
_diffrn_reflns_limit_l_max 18
_diffrn_reflns_limit_l_min -15
_diffrn_reflns_number 23314
_diffrn_reflns_theta_full 26.00
_diffrn_reflns_theta_max 26.00
_diffrn_reflns_theta_min 2.86
_exptl_absorpt_coefficient_mu 0.847
_exptl_absorpt_correction_T_max 0.809
_exptl_absorpt_correction_T_min 0.768
_exptl_absorpt_correction_type multi-scan
_exptl_crystal_colour red
_exptl_crystal_density_diffrn 1.411
_exptl_crystal_density_method 'not measured'
_exptl_crystal_description bolck
_exptl_crystal_F_000 1540
_exptl_crystal_size_max 0.48
_exptl_crystal_size_mid 0.26
_exptl_crystal_size_min 0.25
_refine_diff_density_max 0.483
_refine_diff_density_min -0.259
_refine_diff_density_rms 0.059
_refine_ls_extinction_method none
_refine_ls_goodness_of_fit_ref 1.110
_refine_ls_hydrogen_treatment mixed
_refine_ls_matrix_type full
_refine_ls_number_parameters 410
_refine_ls_number_reflns 6726
_refine_ls_number_restraints 15
_refine_ls_restrained_S_all 1.109
_refine_ls_R_factor_all 0.0475
_refine_ls_R_factor_gt 0.0431
_refine_ls_shift/su_max 0.002
_refine_ls_shift/su_mean 0.000
_refine_ls_structure_factor_coef Fsqd
_refine_ls_weighting_details 'calc w=1/[\s^2^(Fo^2^)+(0.0423P)^2^+2.0902P] where P=(Fo^2^+2Fc^2^)/3'
_refine_ls_weighting_scheme calc
_refine_ls_wR_factor_gt 0.1010
_refine_ls_wR_factor_ref 0.1040
_reflns_number_gt 6302
_reflns_number_total 6726
_reflns_threshold_expression >2sigma(I)
_cod_data_source_file c5ce02534f2.cif
_cod_data_source_block shelxl
_cod_depositor_comments 'Adding full bibliography for 7224157--7224158.cif.'
_cod_original_sg_symbol_H-M P2(1)/c
_cod_database_code 7224157

loop_
_symmetry_equiv_pos_as_xyz
'x, y, z'
'-x, y+1/2, -z+1/2'
'-x, -y, -z'
'x, -y-1/2, z-1/2'

loop_
_atom_site_label
_atom_site_type_symbol
_atom_site_fract_x
_atom_site_fract_y
_atom_site_fract_z
_atom_site_U_iso_or_equiv
_atom_site_adp_type
_atom_site_occupancy
_atom_site_symmetry_multiplicity
_atom_site_calc_flag
_atom_site_refinement_flags
_atom_site_disorder_assembly
_atom_site_disorder_group
V1 V 0.10411(3) -0.002466(18) 0.87739(3) 0.02449(11) Uani 1 1 d . . .
V2 V -0.01747(3) -0.114393(19) 1.00953(3) 0.02471(11) Uani 1 1 d . . .
V3 V 0.15335(3) 0.006857(19) 1.09153(3) 0.02500(11) Uani 1 1 d . . .
O10 O -0.13466(13) -0.09584(8) 0.92401(10) 0.0277(3) Uani 1 1 d . . .
O9 O -0.03234(14) -0.00058(7) 0.82644(10) 0.0274(4) Uani 1 1 d . . .
O8 O 0.26567(15) 0.00090(8) 1.15432(11) 0.0336(4) Uani 1 1 d . . .
O7 O 0.0000 0.0000 1.0000 0.0225(5) Uani 1 2 d S . .
O6 O 0.09167(13) -0.10134(7) 0.90517(10) 0.0255(3) Uani 1 1 d . . .
O5 O 0.10338(14) 0.09356(8) 0.90188(10) 0.0282(4) Uani 1 1 d . . .
O4 O 0.19255(15) -0.00853(8) 0.79881(11) 0.0331(4) Uani 1 1 d . . .
O3 O 0.22740(14) -0.00517(7) 0.97782(10) 0.0262(3) Uani 1 1 d . . .
O2 O -0.01291(14) -0.19718(8) 1.00943(11) 0.0324(4) Uani 1 1 d . . .
O1 O 0.12621(13) -0.09768(8) 1.07908(10) 0.0257(3) Uani 1 1 d . . .
O11 O 0.77741(19) -0.39599(11) 0.96139(15) 0.0594(6) Uani 1 1 d . . .
C3 C 0.2244(2) -0.14052(12) 1.06624(16) 0.0299(5) Uani 1 1 d . . .
H3A H 0.2014 -0.1882 1.0704 0.036 Uiso 1 1 calc R . .
H3B H 0.2818 -0.1317 1.1121 0.036 Uiso 1 1 calc R . .
N7 N 0.38313(18) -0.17002(11) 0.97071(13) 0.0338(5) Uani 1 1 d . . .
C8 C 0.1919(2) -0.14407(12) 0.90210(16) 0.0293(5) Uani 1 1 d . . .
H8A H 0.2291 -0.1375 0.8467 0.035 Uiso 1 1 calc R . .
H8B H 0.1688 -0.1917 0.9058 0.035 Uiso 1 1 calc R . .
C10 C 0.3197(2) -0.05369(12) 0.97039(16) 0.0301(5) Uani 1 1 d . . .
H10A H 0.3770 -0.0452 1.0164 0.036 Uiso 1 1 calc R . .
H10B H 0.3564 -0.0472 0.9147 0.036 Uiso 1 1 calc R . .
C12 C 0.4798(2) -0.27794(14) 0.96285(17) 0.0386(6) Uani 1 1 d . . .
C17 C 0.6753(3) -0.36068(15) 0.96060(17) 0.0439(7) Uani 1 1 d . . .
C18 C 0.5893(2) -0.24852(14) 0.96864(16) 0.0381(6) Uani 1 1 d . . .
H18 H 0.5972 -0.2012 0.9728 0.046 Uiso 1 1 calc R . .
C20 C 0.2778(2) -0.12784(12) 0.97685(16) 0.0285(5) Uani 1 1 d . . .
C21 C 0.4704(3) -0.34875(15) 0.95549(19) 0.0474(7) Uani 1 1 d . . .
H21 H 0.3975 -0.3685 0.9515 0.057 Uiso 1 1 calc R . .
C22 C 0.6869(2) -0.29024(15) 0.96816(16) 0.0408(6) Uani 1 1 d . . .
H22 H 0.7599 -0.2707 0.9729 0.049 Uiso 1 1 calc R . .
C23 C 0.3752(2) -0.23494(14) 0.96644(18) 0.0420(6) Uani 1 1 d . . .
H23 H 0.3029 -0.2555 0.9656 0.050 Uiso 1 1 calc R . .
C24 C 0.5666(3) -0.39066(15) 0.95399(19) 0.0489(7) Uani 1 1 d . . .
H24 H 0.5587 -0.4379 0.9487 0.059 Uiso 1 1 calc R . .
C31 C 0.7714(3) -0.46874(18) 0.9513(3) 0.0825(13) Uani 1 1 d . . .
H31A H 0.7333 -0.4796 0.8966 0.124 Uiso 1 1 calc R . .
H31B H 0.7289 -0.4881 0.9984 0.124 Uiso 1 1 calc R . .
H31C H 0.8480 -0.4874 0.9522 0.124 Uiso 1 1 calc R . .
N1 N -0.18489(17) -0.22847(10) 0.72588(13) 0.0303(4) Uani 1 1 d . . .
C2 C -0.2442(2) -0.28566(12) 0.67374(15) 0.0299(5) Uani 1 1 d . . .
H2A H -0.2933 -0.2647 0.6290 0.036 Uiso 1 1 calc R . .
H2B H -0.1853 -0.3114 0.6442 0.036 Uiso 1 1 calc R . .
C1 C -0.1142(2) -0.18839(13) 0.66109(16) 0.0348(6) Uani 1 1 d . . .
H1A H -0.1654 -0.1721 0.6144 0.042 Uiso 1 1 calc R . .
H1B H -0.0589 -0.2192 0.6354 0.042 Uiso 1 1 calc R . .
C4 C -0.1093(2) -0.25854(13) 0.79865(16) 0.0351(6) Uani 1 1 d . . .
H4A H -0.1568 -0.2877 0.8343 0.042 Uiso 1 1 calc R . .
H4B H -0.0815 -0.2213 0.8355 0.042 Uiso 1 1 calc R . .
C5 C -0.3165(2) -0.33572(14) 0.72444(17) 0.0396(6) Uani 1 1 d . . .
H5A H -0.3627 -0.3109 0.7659 0.048 Uiso 1 1 calc R . .
H5B H -0.2664 -0.3669 0.7570 0.048 Uiso 1 1 calc R . .
C6 C -0.3953(2) -0.37632(14) 0.66220(18) 0.0405(6) Uani 1 1 d . . .
H6A H -0.4449 -0.3448 0.6298 0.049 Uiso 1 1 calc R . .
H6B H -0.3486 -0.4005 0.6205 0.049 Uiso 1 1 calc R . .
C9 C -0.2742(2) -0.18270(13) 0.76881(17) 0.0360(6) Uani 1 1 d . . .
H9A H -0.3163 -0.2101 0.8101 0.043 Uiso 1 1 calc R . .
H9B H -0.2337 -0.1473 0.8018 0.043 Uiso 1 1 calc R . .
C11 C -0.4633(3) -0.12026(16) 0.7540(2) 0.0541(8) Uani 1 1 d U . .
H11A H -0.4918 -0.1554 0.7927 0.065 Uiso 0.780(6) 1 calc PR A 1
H11B H -0.4377 -0.0821 0.7901 0.065 Uiso 0.780(6) 1 calc PR A 1
H11C H -0.4490 -0.1155 0.8164 0.065 Uiso 0.220(6) 1 calc PR A 2
H11D H -0.4911 -0.0773 0.7294 0.065 Uiso 0.220(6) 1 calc PR A 2
C13 C -0.0494(3) -0.12736(15) 0.70005(19) 0.0487(8) Uani 1 1 d . . .
H13A H -0.0032 -0.1422 0.7503 0.058 Uiso 1 1 calc R . .
H13B H -0.1041 -0.0935 0.7197 0.058 Uiso 1 1 calc R . .
C14 C 0.0287(3) -0.09520(15) 0.63257(19) 0.0481(7) Uani 1 1 d . . .
H14A H -0.0173 -0.0843 0.5805 0.058 Uiso 1 1 calc R . .
H14B H 0.0594 -0.0526 0.6559 0.058 Uiso 1 1 calc R . .
C15 C 0.0466(3) -0.33952(16) 0.84727(19) 0.0493(7) Uani 1 1 d . . .
H15A H 0.0633 -0.3078 0.8947 0.059 Uiso 1 1 calc R . .
H15B H -0.0094 -0.3724 0.8676 0.059 Uiso 1 1 calc R . .
C16 C -0.0061(2) -0.29988(15) 0.76991(18) 0.0433(7) Uani 1 1 d . . .
H16A H 0.0512 -0.2694 0.7462 0.052 Uiso 1 1 calc R . .
H16B H -0.0301 -0.3317 0.7243 0.052 Uiso 1 1 calc R . .
C19 C 0.1285(3) -0.14072(18) 0.6069(2) 0.0644(9) Uani 1 1 d . . .
H19A H 0.1749 -0.1171 0.5655 0.097 Uiso 1 1 calc R . .
H19B H 0.0990 -0.1822 0.5810 0.097 Uiso 1 1 calc R . .
H19C H 0.1747 -0.1517 0.6579 0.097 Uiso 1 1 calc R . .
C1A C 0.1568(3) -0.3772(2) 0.8246(2) 0.0705(11) Uani 1 1 d . . .
H1AA H 0.1415 -0.4075 0.7762 0.106 Uiso 1 1 calc R . .
H1AB H 0.1836 -0.4034 0.8742 0.106 Uiso 1 1 calc R . .
H1AC H 0.2148 -0.3447 0.8091 0.106 Uiso 1 1 calc R . .
C1B C -0.3605(3) -0.14854(18) 0.7068(2) 0.0599(9) Uani 1 1 d . A .
H1BA H -0.3227 -0.1115 0.6765 0.072 Uiso 1 1 calc R . .
H1BB H -0.3870 -0.1816 0.6635 0.072 Uiso 1 1 calc RD . .
C1C C -0.4694(3) -0.42743(17) 0.7094(2) 0.0590(9) Uani 1 1 d . . .
H1CA H -0.5158 -0.4525 0.6675 0.089 Uiso 1 1 calc R . .
H1CB H -0.5186 -0.4036 0.7487 0.089 Uiso 1 1 calc R . .
H1CC H -0.4208 -0.4587 0.7419 0.089 Uiso 1 1 calc R . .
C1D C -0.5609(4) -0.0966(3) 0.6959(3) 0.0652(15) Uani 0.780(6) 1 d PU A 1
H1DA H -0.5348 -0.0603 0.6589 0.098 Uiso 0.780(6) 1 calc PR A 1
H1DB H -0.6224 -0.0801 0.7310 0.098 Uiso 0.780(6) 1 calc PR A 1
H1DC H -0.5881 -0.1341 0.6604 0.098 Uiso 0.780(6) 1 calc PR A 1
C7 C -0.5406(14) -0.1797(11) 0.7313(12) 0.077(5) Uani 0.220(6) 1 d PU A 2
H7A H -0.5586 -0.1792 0.6697 0.115 Uiso 0.220(6) 1 calc PRD A 2
H7B H -0.6106 -0.1760 0.7632 0.115 Uiso 0.220(6) 1 calc PR A 2
H7C H -0.5022 -0.2217 0.7466 0.115 Uiso 0.220(6) 1 calc PR A 2

loop_
_atom_site_aniso_label
_atom_site_aniso_U_11
_atom_site_aniso_U_22
_atom_site_aniso_U_33
_atom_site_aniso_U_23
_atom_site_aniso_U_13
_atom_site_aniso_U_12
V1 0.0275(2) 0.0214(2) 0.0244(2) -0.00039(14) -0.00113(16) 0.00344(14)
V2 0.0286(2) 0.01719(19) 0.0282(2) -0.00095(14) -0.00244(16) 0.00177(14)
V3 0.0262(2) 0.0223(2) 0.0261(2) -0.00370(14) -0.00552(16) 0.00344(15)
O10 0.0285(8) 0.0232(8) 0.0311(9) -0.0048(6) -0.0046(7) 0.0005(6)
O9 0.0341(9) 0.0237(8) 0.0242(9) -0.0030(6) -0.0048(7) 0.0063(6)
O8 0.0315(9) 0.0337(10) 0.0350(10) -0.0038(7) -0.0085(8) 0.0040(7)
O7 0.0261(11) 0.0202(11) 0.0211(11) -0.0010(8) -0.0030(9) 0.0022(8)
O6 0.0274(8) 0.0207(7) 0.0282(9) -0.0018(6) -0.0031(7) 0.0058(6)
O5 0.0303(8) 0.0226(8) 0.0316(9) 0.0021(6) -0.0009(7) 0.0007(6)
O4 0.0355(10) 0.0321(9) 0.0318(10) -0.0005(7) 0.0027(8) 0.0042(7)
O3 0.0256(8) 0.0220(8) 0.0309(9) -0.0022(6) -0.0018(7) 0.0041(6)
O2 0.0403(10) 0.0205(8) 0.0363(10) -0.0008(7) -0.0020(8) 0.0021(7)
O1 0.0288(8) 0.0214(8) 0.0267(8) -0.0001(6) -0.0028(7) 0.0065(6)
O11 0.0558(13) 0.0550(13) 0.0668(14) -0.0142(11) -0.0068(11) 0.0318(11)
C3 0.0298(12) 0.0243(11) 0.0352(14) -0.0004(9) -0.0061(10) 0.0099(9)
N7 0.0354(11) 0.0335(11) 0.0322(11) -0.0018(9) -0.0018(9) 0.0155(9)
C8 0.0303(12) 0.0257(11) 0.0319(13) -0.0035(9) -0.0005(10) 0.0090(9)
C10 0.0254(12) 0.0302(12) 0.0345(13) -0.0028(10) -0.0019(10) 0.0069(9)
C12 0.0415(15) 0.0398(15) 0.0343(14) -0.0011(11) -0.0012(12) 0.0131(12)
C17 0.0501(17) 0.0505(17) 0.0309(14) -0.0048(12) -0.0032(12) 0.0278(14)
C18 0.0485(16) 0.0381(14) 0.0278(13) -0.0025(10) 0.0009(12) 0.0147(12)
C20 0.0266(12) 0.0266(12) 0.0322(13) -0.0023(9) -0.0023(10) 0.0099(9)
C21 0.0460(16) 0.0419(16) 0.0542(18) -0.0034(13) -0.0023(14) 0.0133(13)
C22 0.0433(15) 0.0536(17) 0.0255(13) -0.0014(11) 0.0008(11) 0.0170(13)
C23 0.0406(15) 0.0400(15) 0.0452(16) -0.0022(12) -0.0021(12) 0.0113(12)
C24 0.0598(19) 0.0369(15) 0.0496(18) -0.0033(13) -0.0061(15) 0.0163(14)
C31 0.075(3) 0.053(2) 0.119(3) -0.024(2) -0.016(2) 0.038(2)
N1 0.0357(11) 0.0281(10) 0.0269(11) -0.0070(8) 0.0001(9) -0.0038(8)
C2 0.0326(12) 0.0268(12) 0.0302(13) -0.0091(9) -0.0039(10) -0.0018(10)
C1 0.0417(14) 0.0308(13) 0.0319(14) -0.0082(10) 0.0034(11) -0.0077(11)
C4 0.0385(14) 0.0374(14) 0.0289(13) -0.0045(10) -0.0048(11) -0.0061(11)
C5 0.0448(15) 0.0367(14) 0.0372(15) -0.0026(11) -0.0019(12) -0.0094(12)
C6 0.0381(14) 0.0388(15) 0.0442(16) -0.0029(12) -0.0067(12) -0.0072(12)
C9 0.0419(15) 0.0321(13) 0.0344(14) -0.0091(10) 0.0058(11) -0.0012(11)
C11 0.0535(19) 0.0496(18) 0.059(2) -0.0112(15) 0.0021(15) 0.0132(14)
C13 0.064(2) 0.0426(16) 0.0396(16) -0.0126(12) 0.0086(14) -0.0228(14)
C14 0.0596(19) 0.0391(15) 0.0458(17) -0.0047(12) 0.0052(14) -0.0196(14)
C15 0.0518(18) 0.0486(17) 0.0468(17) -0.0062(13) -0.0111(14) 0.0045(14)
C16 0.0368(14) 0.0528(17) 0.0397(16) -0.0071(13) -0.0080(12) 0.0008(12)
C19 0.0512(19) 0.066(2) 0.076(2) 0.0035(18) 0.0078(17) -0.0186(17)
C1A 0.061(2) 0.086(3) 0.063(2) -0.0158(19) -0.0270(18) 0.0221(19)
C1B 0.072(2) 0.066(2) 0.0414(17) -0.0086(15) 0.0017(16) 0.0315(18)
C1C 0.0542(19) 0.057(2) 0.065(2) 0.0059(16) -0.0103(16) -0.0255(16)
C1D 0.056(3) 0.076(3) 0.063(3) -0.018(2) -0.003(2) 0.023(2)
C7 0.052(10) 0.110(13) 0.068(11) 0.004(10) 0.002(8) 0.004(8)

loop_
_atom_type_symbol
_atom_type_description
_atom_type_scat_dispersion_real
_atom_type_scat_dispersion_imag
_atom_type_scat_source
C C 0.0033 0.0016 'International Tables Vol C Tables 4.2.6.8 and 6.1.1.4'
H H 0.0000 0.0000 'International Tables Vol C Tables 4.2.6.8 and 6.1.1.4'
N N 0.0061 0.0033 'International Tables Vol C Tables 4.2.6.8 and 6.1.1.4'
O O 0.0106 0.0060 'International Tables Vol C Tables 4.2.6.8 and 6.1.1.4'
V V 0.3005 0.5294 'International Tables Vol C Tables 4.2.6.8 and 6.1.1.4'

loop_
_geom_angle_atom_site_label_1
_geom_angle_atom_site_label_2
_geom_angle_atom_site_label_3
_geom_angle
_geom_angle_site_symmetry_1
_geom_angle_site_symmetry_3
O4 V1 O9 104.86(9) . .
O4 V1 O5 103.02(8) . .
O9 V1 O5 93.35(7) . .
O4 V1 O6 98.07(8) . .
O9 V1 O6 92.64(7) . .
O5 V1 O6 155.78(7) . .
O4 V1 O3 96.40(8) . .
O9 V1 O3 158.66(7) . .
O5 V1 O3 83.46(6) . .
O6 V1 O3 82.47(6) . .
O4 V1 O7 171.91(6) . .
O9 V1 O7 82.68(6) . .
O5 V1 O7 79.11(5) . .
O6 V1 O7 78.41(5) . .
O3 V1 O7 75.99(5) . .
O4 V1 V3 139.93(7) . 3_557
O9 V1 V3 35.63(6) . 3_557
O5 V1 V3 89.30(5) . 3_557
O6 V1 V3 82.05(5) . 3_557
O3 V1 V3 123.07(5) . 3_557
O7 V1 V3 47.27(2) . 3_557
O4 V1 V2 134.97(6) . 3_557
O9 V1 V2 85.96(5) . 3_557
O5 V1 V2 32.00(5) . 3_557
O6 V1 V2 125.44(5) . 3_557
O3 V1 V2 80.18(4) . 3_557
O7 V1 V2 47.259(14) . 3_557
V3 V1 V2 65.96(2) 3_557 3_557
O2 V2 O5 104.60(8) . 3_557
O2 V2 O10 102.30(8) . .
O5 V2 O10 94.46(7) 3_557 .
O2 V2 O1 97.93(7) . .
O5 V2 O1 91.92(7) 3_557 .
O10 V2 O1 156.48(7) . .
O2 V2 O6 95.81(7) . .
O5 V2 O6 159.43(7) 3_557 .
O10 V2 O6 83.48(7) . .
O1 V2 O6 82.65(7) . .
O2 V2 O7 171.92(7) . .
O5 V2 O7 82.73(5) 3_557 .
O10 V2 O7 80.20(5) . .
O1 V2 O7 78.19(4) . .
O6 V2 O7 76.74(4) . .
O2 V2 V3 135.19(6) . 3_557
O5 V2 V3 86.29(5) 3_557 3_557
O10 V2 V3 32.92(5) . 3_557
O1 V2 V3 125.47(5) . 3_557
O6 V2 V3 80.90(4) . 3_557
O7 V2 V3 47.485(15) . 3_557
O2 V2 V1 139.42(6) . 3_557
O5 V2 V1 35.35(5) 3_557 3_557
O10 V2 V1 90.45(5) . 3_557
O1 V2 V1 81.77(5) . 3_557
O6 V2 V1 124.08(5) . 3_557
O7 V2 V1 47.546(16) . 3_557
V3 V2 V1 66.180(19) 3_557 3_557
O8 V3 O10 104.30(8) . 3_557
O8 V3 O9 101.59(8) . 3_557
O10 V3 O9 93.55(7) 3_557 3_557
O8 V3 O3 98.88(8) . .
O10 V3 O3 93.04(7) 3_557 .
O9 V3 O3 156.20(7) 3_557 .
O8 V3 O1 95.90(7) . .
O10 V3 O1 159.76(7) 3_557 .
O9 V3 O1 83.39(6) 3_557 .
O3 V3 O1 82.55(6) . .
O8 V3 O7 172.19(6) . .
O10 V3 O7 83.21(5) 3_557 .
O9 V3 O7 79.75(5) 3_557 .
O3 V3 O7 78.36(5) . .
O1 V3 O7 76.55(4) . .
O8 V3 V2 139.57(6) . 3_557
O10 V3 V2 35.74(5) 3_557 3_557
O9 V3 V2 89.91(5) 3_557 3_557
O3 V3 V2 82.23(5) . 3_557
O1 V3 V2 124.06(5) . 3_557
O7 V3 V2 47.698(16) . 3_557
O8 V3 V1 133.73(7) . 3_557
O10 V3 V1 86.05(5) 3_557 3_557
O9 V3 V1 32.18(5) 3_557 3_557
O3 V3 V1 125.91(5) . 3_557
O1 V3 V1 80.74(5) . 3_557
O7 V3 V1 47.770(18) . 3_557
V2 V3 V1 66.31(2) 3_557 3_557
V3 O10 V2 111.34(8) 3_557 .
V1 O9 V3 112.20(9) . 3_557
V3 O7 V3 180.0 . 3_557
V3 O7 V2 95.181(14) . .
V3 O7 V2 84.817(14) 3_557 .
V3 O7 V2 84.820(14) . 3_557
V3 O7 V2 95.182(14) 3_557 3_557
V2 O7 V2 180.0 . 3_557
V3 O7 V1 84.96(2) . 3_557
V3 O7 V1 95.04(2) 3_557 3_557
V2 O7 V1 85.194(14) . 3_557
V2 O7 V1 94.806(14) 3_557 3_557
V3 O7 V1 95.04(2) . .
V3 O7 V1 84.96(2) 3_557 .
V2 O7 V1 94.804(14) . .
V2 O7 V1 85.195(14) 3_557 .
V1 O7 V1 180.0 3_557 .
C8 O6 V1 119.74(14) . .
C8 O6 V2 117.68(13) . .
V1 O6 V2 109.46(7) . .
V2 O5 V1 112.64(8) 3_557 .
C10 O3 V3 119.36(14) . .
C10 O3 V1 117.37(13) . .
V3 O3 V1 110.06(8) . .
C3 O1 V2 119.46(13) . .
C3 O1 V3 117.93(14) . .
V2 O1 V3 109.58(7) . .
C17 O11 C31 117.3(3) . .
O1 C3 C20 111.63(18) . .
O1 C3 H3A 109.3 . .
C20 C3 H3A 109.3 . .
O1 C3 H3B 109.3 . .
C20 C3 H3B 109.3 . .
H3A C3 H3B 108.0 . .
C23 N7 C20 120.0(2) . .
O6 C8 C20 111.61(18) . .
O6 C8 H8A 109.3 . .
C20 C8 H8A 109.3 . .
O6 C8 H8B 109.3 . .
C20 C8 H8B 109.3 . .
H8A C8 H8B 108.0 . .
O3 C10 C20 112.29(18) . .
O3 C10 H10A 109.1 . .
C20 C10 H10A 109.1 . .
O3 C10 H10B 109.1 . .
C20 C10 H10B 109.1 . .
H10A C10 H10B 107.9 . .
C21 C12 C18 119.0(2) . .
C21 C12 C23 120.3(3) . .
C18 C12 C23 120.7(3) . .
O11 C17 C22 114.6(3) . .
O11 C17 C24 124.8(3) . .
C22 C17 C24 120.6(2) . .
C12 C18 C22 119.8(3) . .
C12 C18 H18 120.1 . .
C22 C18 H18 120.1 . .
N7 C20 C8 111.12(18) . .
N7 C20 C10 104.95(19) . .
C8 C20 C10 110.44(19) . .
N7 C20 C3 108.64(18) . .
C8 C20 C3 111.3(2) . .
C10 C20 C3 110.24(19) . .
C24 C21 C12 121.8(3) . .
C24 C21 H21 119.1 . .
C12 C21 H21 119.1 . .
C17 C22 C18 120.2(3) . .
C17 C22 H22 119.9 . .
C18 C22 H22 119.9 . .
N7 C23 C12 120.6(3) . .
N7 C23 H23 119.7 . .
C12 C23 H23 119.7 . .
C21 C24 C17 118.7(3) . .
C21 C24 H24 120.7 . .
C17 C24 H24 120.7 . .
O11 C31 H31A 109.5 . .
O11 C31 H31B 109.5 . .
H31A C31 H31B 109.5 . .
O11 C31 H31C 109.5 . .
H31A C31 H31C 109.5 . .
H31B C31 H31C 109.5 . .
C4 N1 C1 111.51(19) . .
C4 N1 C2 110.18(18) . .
C1 N1 C2 106.20(17) . .
C4 N1 C9 107.20(18) . .
C1 N1 C9 111.23(19) . .
C2 N1 C9 110.55(18) . .
C5 C2 N1 116.9(2) . .
C5 C2 H2A 108.1 . .
N1 C2 H2A 108.1 . .
C5 C2 H2B 108.1 . .
N1 C2 H2B 108.1 . .
H2A C2 H2B 107.3 . .
N1 C1 C13 114.6(2) . .
N1 C1 H1A 108.6 . .
C13 C1 H1A 108.6 . .
N1 C1 H1B 108.6 . .
C13 C1 H1B 108.6 . .
H1A C1 H1B 107.6 . .
N1 C4 C16 116.0(2) . .
N1 C4 H4A 108.3 . .
C16 C4 H4A 108.3 . .
N1 C4 H4B 108.3 . .
C16 C4 H4B 108.3 . .
H4A C4 H4B 107.4 . .
C2 C5 C6 110.3(2) . .
C2 C5 H5A 109.6 . .
C6 C5 H5A 109.6 . .
C2 C5 H5B 109.6 . .
C6 C5 H5B 109.6 . .
H5A C5 H5B 108.1 . .
C1C C6 C5 112.6(2) . .
C1C C6 H6A 109.1 . .
C5 C6 H6A 109.1 . .
C1C C6 H6B 109.1 . .
C5 C6 H6B 109.1 . .
H6A C6 H6B 107.8 . .
C1B C9 N1 115.6(2) . .
C1B C9 H9A 108.4 . .
N1 C9 H9A 108.4 . .
C1B C9 H9B 108.4 . .
N1 C9 H9B 108.4 . .
H9A C9 H9B 107.4 . .
C1D C11 C7 70.3(7) . .
C1D C11 C1B 115.0(3) . .
C7 C11 C1B 94.7(7) . .
C1D C11 H11A 108.5 . .
C7 C11 H11A 51.9 . .
C1B C11 H11A 108.5 . .
C1D C11 H11B 108.5 . .
C7 C11 H11B 153.9 . .
C1B C11 H11B 108.5 . .
H11A C11 H11B 107.5 . .
C1D C11 H11C 131.6 . .
C7 C11 H11C 112.8 . .
C1B C11 H11C 112.8 . .
H11A C11 H11C 61.2 . .
H11B C11 H11C 47.4 . .
C1D C11 H11D 42.6 . .
C7 C11 H11D 112.8 . .
C1B C11 H11D 112.8 . .
H11A C11 H11D 137.2 . .
H11B C11 H11D 69.6 . .
H11C C11 H11D 110.2 . .
C1 C13 C14 110.7(2) . .
C1 C13 H13A 109.5 . .
C14 C13 H13A 109.5 . .
C1 C13 H13B 109.5 . .
C14 C13 H13B 109.5 . .
H13A C13 H13B 108.1 . .
C19 C14 C13 113.8(3) . .
C19 C14 H14A 108.8 . .
C13 C14 H14A 108.8 . .
C19 C14 H14B 108.8 . .
C13 C14 H14B 108.8 . .
H14A C14 H14B 107.7 . .
C1A C15 C16 112.9(3) . .
C1A C15 H15A 109.0 . .
C16 C15 H15A 109.0 . .
C1A C15 H15B 109.0 . .
C16 C15 H15B 109.0 . .
H15A C15 H15B 107.8 . .
C4 C16 C15 110.3(2) . .
C4 C16 H16A 109.6 . .
C15 C16 H16A 109.6 . .
C4 C16 H16B 109.6 . .
C15 C16 H16B 109.6 . .
H16A C16 H16B 108.1 . .
C14 C19 H19A 109.5 . .
C14 C19 H19B 109.5 . .
H19A C19 H19B 109.5 . .
C14 C19 H19C 109.5 . .
H19A C19 H19C 109.5 . .
H19B C19 H19C 109.5 . .
C15 C1A H1AA 109.5 . .
C15 C1A H1AB 109.5 . .
H1AA C1A H1AB 109.5 . .
C15 C1A H1AC 109.5 . .
H1AA C1A H1AC 109.5 . .
H1AB C1A H1AC 109.5 . .
C11 C1B C9 112.2(3) . .
C11 C1B H1BA 109.2 . .
C9 C1B H1BA 109.2 . .
C11 C1B H1BB 109.2 . .
C9 C1B H1BB 109.2 . .
H1BA C1B H1BB 107.9 . .
C6 C1C H1CA 109.5 . .
C6 C1C H1CB 109.5 . .
H1CA C1C H1CB 109.5 . .
C6 C1C H1CC 109.5 . .
H1CA C1C H1CC 109.5 . .
H1CB C1C H1CC 109.5 . .
C11 C1D H1DA 109.5 . .
C11 C1D H1DB 109.5 . .
C11 C1D H1DC 109.5 . .
C11 C7 H7A 109.5 . .
C11 C7 H7B 109.5 . .
H7A C7 H7B 109.5 . .
C11 C7 H7C 109.5 . .
H7A C7 H7C 109.5 . .
H7B C7 H7C 109.5 . .

loop_
_geom_bond_atom_site_label_1
_geom_bond_atom_site_label_2
_geom_bond_distance
_geom_bond_site_symmetry_2
V1 O4 1.6047(18) .
V1 O9 1.7465(17) .
V1 O5 1.9114(16) .
V1 O6 1.9822(16) .
V1 O3 2.0727(17) .
V1 O7 2.2574(7) .
V1 V3 3.0368(8) 3_557
V1 V2 3.0488(7) 3_557
V2 O2 1.6167(16) .
V2 O5 1.7507(17) 3_557
V2 O10 1.8972(17) .
V2 O1 1.9812(17) .
V2 O6 2.0785(17) .
V2 O7 2.2470(6) .
V2 V3 3.0256(8) 3_557
V2 V1 3.0487(7) 3_557
V3 O8 1.6031(17) .
V3 O10 1.7656(16) 3_557
V3 O9 1.9106(18) 3_557
V3 O3 1.9738(17) .
V3 O1 2.0726(16) .
V3 O7 2.2393(8) .
V3 V2 3.0257(8) 3_557
V3 V1 3.0368(9) 3_557
O10 V3 1.7655(16) 3_557
O9 V3 1.9105(18) 3_557
O7 V3 2.2394(8) 3_557
O7 V2 2.2470(6) 3_557
O7 V1 2.2573(8) 3_557
O6 C8 1.433(3) .
O5 V2 1.7507(17) 3_557
O3 C10 1.436(3) .
O1 C3 1.430(3) .
O11 C17 1.370(3) .
O11 C31 1.430(4) .
C3 C20 1.536(3) .
C3 H3A 0.9700 .
C3 H3B 0.9700 .
N7 C23 1.272(3) .
N7 C20 1.478(3) .
C8 C20 1.530(3) .
C8 H8A 0.9700 .
C8 H8B 0.9700 .
C10 C20 1.531(3) .
C10 H10A 0.9700 .
C10 H10B 0.9700 .
C12 C21 1.391(4) .
C12 C18 1.394(4) .
C12 C23 1.477(3) .
C17 C22 1.386(4) .
C17 C24 1.391(4) .
C18 C22 1.394(3) .
C18 H18 0.9300 .
C21 C24 1.384(4) .
C21 H21 0.9300 .
C22 H22 0.9300 .
C23 H23 0.9300 .
C24 H24 0.9300 .
C31 H31A 0.9600 .
C31 H31B 0.9600 .
C31 H31C 0.9600 .
N1 C4 1.517(3) .
N1 C1 1.519(3) .
N1 C2 1.525(3) .
N1 C9 1.529(3) .
C2 C5 1.514(3) .
C2 H2A 0.9700 .
C2 H2B 0.9700 .
C1 C13 1.522(3) .
C1 H1A 0.9700 .
C1 H1B 0.9700 .
C4 C16 1.518(4) .
C4 H4A 0.9700 .
C4 H4B 0.9700 .
C5 C6 1.525(3) .
C5 H5A 0.9700 .
C5 H5B 0.9700 .
C6 C1C 1.512(4) .
C6 H6A 0.9700 .
C6 H6B 0.9700 .
C9 C1B 1.515(4) .
C9 H9A 0.9700 .
C9 H9B 0.9700 .
C11 C1D 1.495(5) .
C11 C7 1.501(19) .
C11 C1B 1.514(4) .
C11 H11A 0.9700 .
C11 H11B 0.9700 .
C11 H11C 0.9700 .
C11 H11D 0.9700 .
C13 C14 1.526(4) .
C13 H13A 0.9700 .
C13 H13B 0.9700 .
C14 C19 1.519(4) .
C14 H14A 0.9700 .
C14 H14B 0.9700 .
C15 C1A 1.523(4) .
C15 C16 1.528(4) .
C15 H15A 0.9700 .
C15 H15B 0.9700 .
C16 H16A 0.9700 .
C16 H16B 0.9700 .
C19 H19A 0.9600 .
C19 H19B 0.9600 .
C19 H19C 0.9600 .
C1A H1AA 0.9600 .
C1A H1AB 0.9600 .
C1A H1AC 0.9600 .
C1B H1BA 0.9700 .
C1B H1BB 0.9700 .
C1C H1CA 0.9600 .
C1C H1CB 0.9600 .
C1C H1CC 0.9600 .
C1D H1DA 0.9600 .
C1D H1DB 0.9600 .
C1D H1DC 0.9600 .
C7 H7A 0.9600 .
C7 H7B 0.9600 .
C7 H7C 0.9600 .

loop_
_geom_torsion_atom_site_label_1
_geom_torsion_atom_site_label_2
_geom_torsion_atom_site_label_3
_geom_torsion_atom_site_label_4
_geom_torsion
_geom_torsion_site_symmetry_1
_geom_torsion_site_symmetry_4
O2 V2 O10 V3 -177.88(9) . 3_557
O5 V2 O10 V3 76.11(9) 3_557 3_557
O1 V2 O10 V3 -29.1(2) . 3_557
O6 V2 O10 V3 -83.32(9) . 3_557
O7 V2 O10 V3 -5.71(7) . 3_557
V1 V2 O10 V3 40.95(8) 3_557 3_557
O4 V1 O9 V3 171.48(8) . 3_557
O5 V1 O9 V3 -84.11(8) . 3_557
O6 V1 O9 V3 72.41(8) . 3_557
O3 V1 O9 V3 -3.6(2) . 3_557
O7 V1 O9 V3 -5.55(6) . 3_557
V2 V1 O9 V3 -52.94(7) 3_557 3_557
O8 V3 O7 V3 -6.0(14) . 3_557
O10 V3 O7 V3 158.5(13) 3_557 3_557
O9 V3 O7 V3 -106.6(13) 3_557 3_557
O3 V3 O7 V3 64.0(13) . 3_557
O1 V3 O7 V3 -21.0(13) . 3_557
V2 V3 O7 V3 154.0(13) 3_557 3_557
V1 V3 O7 V3 -110.7(13) 3_557 3_557
O8 V3 O7 V2 20.0(5) . .
O10 V3 O7 V2 -175.52(5) 3_557 .
O9 V3 O7 V2 -80.65(5) 3_557 .
O3 V3 O7 V2 89.95(4) . .
O1 V3 O7 V2 4.93(5) . .
V2 V3 O7 V2 180.0 3_557 .
V1 V3 O7 V2 -84.696(14) 3_557 .
O8 V3 O7 V2 -160.0(5) . 3_557
O10 V3 O7 V2 4.49(5) 3_557 3_557
O9 V3 O7 V2 99.35(5) 3_557 3_557
O3 V3 O7 V2 -90.04(4) . 3_557
O1 V3 O7 V2 -175.07(5) . 3_557
V1 V3 O7 V2 95.305(14) 3_557 3_557
O8 V3 O7 V1 104.7(5) . 3_557
O10 V3 O7 V1 -90.82(5) 3_557 3_557
O9 V3 O7 V1 4.05(5) 3_557 3_557
O3 V3 O7 V1 174.65(4) . 3_557
O1 V3 O7 V1 89.63(5) . 3_557
V2 V3 O7 V1 -95.305(14) 3_557 3_557
O8 V3 O7 V1 -75.3(5) . .
O10 V3 O7 V1 89.18(5) 3_557 .
O9 V3 O7 V1 -175.95(5) 3_557 .
O3 V3 O7 V1 -5.35(4) . .
O1 V3 O7 V1 -90.37(5) . .
V2 V3 O7 V1 84.696(14) 3_557 .
V1 V3 O7 V1 180.0 3_557 .
O2 V2 O7 V3 -67.0(4) . .
O5 V2 O7 V3 88.38(6) 3_557 .
O10 V2 O7 V3 -175.79(5) . .
O1 V2 O7 V3 -5.13(5) . .
O6 V2 O7 V3 -90.25(5) . .
V3 V2 O7 V3 180.0 3_557 .
V1 V2 O7 V3 84.48(2) 3_557 .
O2 V2 O7 V3 113.0(4) . 3_557
O5 V2 O7 V3 -91.62(6) 3_557 3_557
O10 V2 O7 V3 4.20(5) . 3_557
O1 V2 O7 V3 174.87(5) . 3_557
O6 V2 O7 V3 89.75(5) . 3_557
V1 V2 O7 V3 -95.52(2) 3_557 3_557
O2 V2 O7 V2 71.7(16) . 3_557
O5 V2 O7 V2 -132.9(15) 3_557 3_557
O10 V2 O7 V2 -37.0(15) . 3_557
O1 V2 O7 V2 133.6(15) . 3_557
O6 V2 O7 V2 48.5(15) . 3_557
V3 V2 O7 V2 -41.2(15) 3_557 3_557
V1 V2 O7 V2 -136.7(15) 3_557 3_557
O2 V2 O7 V1 -151.5(4) . 3_557
O5 V2 O7 V1 3.89(5) 3_557 3_557
O10 V2 O7 V1 99.72(5) . 3_557
O1 V2 O7 V1 -89.61(5) . 3_557
O6 V2 O7 V1 -174.74(4) . 3_557
V3 V2 O7 V1 95.52(2) 3_557 3_557
O2 V2 O7 V1 28.5(4) . .
O5 V2 O7 V1 -176.11(5) 3_557 .
O10 V2 O7 V1 -80.28(5) . .
O1 V2 O7 V1 90.39(5) . .
O6 V2 O7 V1 5.26(4) . .
V3 V2 O7 V1 -84.48(2) 3_557 .
V1 V2 O7 V1 180.0 3_557 .
O4 V1 O7 V3 25.3(5) . .
O9 V1 O7 V3 -175.61(5) . .
O5 V1 O7 V3 -80.75(5) . .
O6 V1 O7 V3 90.16(5) . .
O3 V1 O7 V3 5.14(4) . .
V3 V1 O7 V3 180.0 3_557 .
V2 V1 O7 V3 -84.354(14) 3_557 .
O4 V1 O7 V3 -154.7(5) . 3_557
O9 V1 O7 V3 4.39(5) . 3_557
O5 V1 O7 V3 99.25(5) . 3_557
O6 V1 O7 V3 -89.84(5) . 3_557
O3 V1 O7 V3 -174.86(4) . 3_557
V2 V1 O7 V3 95.647(14) 3_557 3_557
O4 V1 O7 V2 -70.3(5) . .
O9 V1 O7 V2 88.75(5) . .
O5 V1 O7 V2 -176.40(5) . .
O6 V1 O7 V2 -5.48(5) . .
O3 V1 O7 V2 -90.51(4) . .
V3 V1 O7 V2 84.352(14) 3_557 .
V2 V1 O7 V2 180.0 3_557 .
O4 V1 O7 V2 109.7(5) . 3_557
O9 V1 O7 V2 -91.25(5) . 3_557
O5 V1 O7 V2 3.60(5) . 3_557
O6 V1 O7 V2 174.52(5) . 3_557
O3 V1 O7 V2 89.49(4) . 3_557
V3 V1 O7 V2 -95.647(14) 3_557 3_557
O4 V1 O7 V1 -106(6) . 3_557
O9 V1 O7 V1 53(6) . 3_557
O5 V1 O7 V1 148(6) . 3_557
O6 V1 O7 V1 -41(6) . 3_557
O3 V1 O7 V1 -127(6) . 3_557
V3 V1 O7 V1 48(6) 3_557 3_557
V2 V1 O7 V1 144(6) 3_557 3_557
O4 V1 O6 C8 38.58(16) . .
O9 V1 O6 C8 144.00(15) . .
O5 V1 O6 C8 -111.8(2) . .
O3 V1 O6 C8 -56.86(15) . .
O7 V1 O6 C8 -134.02(15) . .
V3 V1 O6 C8 178.10(15) 3_557 .
V2 V1 O6 C8 -129.08(14) 3_557 .
O4 V1 O6 V2 178.88(8) . .
O9 V1 O6 V2 -75.71(8) . .
O5 V1 O6 V2 28.5(2) . .
O3 V1 O6 V2 83.44(8) . .
O7 V1 O6 V2 6.27(5) . .
V3 V1 O6 V2 -41.61(6) 3_557 .
V2 V1 O6 V2 11.21(9) 3_557 .
O2 V2 O6 C8 -41.93(15) . .
O5 V2 O6 C8 131.0(2) 3_557 .
O10 V2 O6 C8 -143.70(15) . .
O1 V2 O6 C8 55.35(15) . .
O7 V2 O6 C8 134.88(15) . .
V3 V2 O6 C8 -176.84(14) 3_557 .
V1 V2 O6 C8 130.19(13) 3_557 .
O2 V2 O6 V1 176.85(8) . .
O5 V2 O6 V1 -10.2(2) 3_557 .
O10 V2 O6 V1 75.09(8) . .
O1 V2 O6 V1 -85.87(8) . .
O7 V2 O6 V1 -6.34(5) . .
V3 V2 O6 V1 41.95(6) 3_557 .
V1 V2 O6 V1 -11.03(9) 3_557 .
O4 V1 O5 V2 -177.02(9) . 3_557
O9 V1 O5 V2 76.89(10) . 3_557
O6 V1 O5 V2 -27.1(2) . 3_557
O3 V1 O5 V2 -81.93(9) . 3_557
O7 V1 O5 V2 -5.00(7) . 3_557
V3 V1 O5 V2 41.48(8) 3_557 3_557
O8 V3 O3 C10 38.68(16) . .
O10 V3 O3 C10 143.67(15) 3_557 .
O9 V3 O3 C10 -110.4(2) 3_557 .
O1 V3 O3 C10 -56.17(15) . .
O7 V3 O3 C10 -133.90(15) . .
V2 V3 O3 C10 177.82(15) 3_557 .
V1 V3 O3 C10 -129.01(14) 3_557 .
O8 V3 O3 V1 178.76(8) . .
O10 V3 O3 V1 -76.25(8) 3_557 .
O9 V3 O3 V1 29.64(19) 3_557 .
O1 V3 O3 V1 83.91(7) . .
O7 V3 O3 V1 6.18(5) . .
V2 V3 O3 V1 -42.11(6) 3_557 .
V1 V3 O3 V1 11.07(9) 3_557 .
O4 V1 O3 C10 -42.42(16) . .
O9 V1 O3 C10 132.7(2) . .
O5 V1 O3 C10 -144.86(16) . .
O6 V1 O3 C10 54.91(15) . .
O7 V1 O3 C10 134.78(15) . .
V3 V1 O3 C10 130.27(14) 3_557 .
V2 V1 O3 C10 -177.03(15) 3_557 .
O4 V1 O3 V3 176.61(8) . .
O9 V1 O3 V3 -8.2(2) . .
O5 V1 O3 V3 74.18(8) . .
O6 V1 O3 V3 -86.06(8) . .
O7 V1 O3 V3 -6.19(5) . .
V3 V1 O3 V3 -10.69(9) 3_557 .
V2 V1 O3 V3 42.00(6) 3_557 .
O2 V2 O1 C3 38.14(17) . .
O5 V2 O1 C3 143.17(16) 3_557 .
O10 V2 O1 C3 -111.1(2) . .
O6 V2 O1 C3 -56.74(15) . .
O7 V2 O1 C3 -134.66(15) . .
V3 V2 O1 C3 -130.02(14) 3_557 .
V1 V2 O1 C3 177.14(15) 3_557 .
O2 V2 O1 V3 178.67(8) . .
O5 V2 O1 V3 -76.31(8) 3_557 .
O10 V2 O1 V3 29.5(2) . .
O6 V2 O1 V3 83.78(7) . .
O7 V2 O1 V3 5.86(5) . .
V3 V2 O1 V3 10.50(10) 3_557 .
V1 V2 O1 V3 -42.34(6) 3_557 .
O8 V3 O1 C3 -42.69(16) . .
O10 V3 O1 C3 134.0(2) 3_557 .
O9 V3 O1 C3 -143.72(15) 3_557 .
O3 V3 O1 C3 55.53(15) . .
O7 V3 O1 C3 135.28(15) . .
V2 V3 O1 C3 130.88(13) 3_557 .
V1 V3 O1 C3 -176.11(15) 3_557 .
O8 V3 O1 V2 176.11(9) . .
O10 V3 O1 V2 -7.2(3) 3_557 .
O9 V3 O1 V2 75.08(8) 3_557 .
O3 V3 O1 V2 -85.66(8) . .
O7 V3 O1 V2 -5.92(6) . .
V2 V3 O1 V2 -10.32(10) 3_557 .
V1 V3 O1 V2 42.69(6) 3_557 .
V2 O1 C3 C20 69.7(2) . .
V3 O1 C3 C20 -67.6(2) . .
V1 O6 C8 C20 70.2(2) . .
V2 O6 C8 C20 -67.0(2) . .
V3 O3 C10 C20 69.9(2) . .
V1 O3 C10 C20 -67.3(2) . .
C31 O11 C17 C22 -178.3(3) . .
C31 O11 C17 C24 2.5(4) . .
C21 C12 C18 C22 -0.9(4) . .
C23 C12 C18 C22 177.8(2) . .
C23 N7 C20 C8 -54.5(3) . .
C23 N7 C20 C10 -173.9(2) . .
C23 N7 C20 C3 68.2(3) . .
O6 C8 C20 N7 -177.43(19) . .
O6 C8 C20 C10 -61.4(3) . .
O6 C8 C20 C3 61.4(2) . .
O3 C10 C20 N7 -178.32(18) . .
O3 C10 C20 C8 61.8(3) . .
O3 C10 C20 C3 -61.5(2) . .
O1 C3 C20 N7 176.02(18) . .
O1 C3 C20 C8 -61.4(2) . .
O1 C3 C20 C10 61.5(2) . .
C18 C12 C21 C24 0.2(4) . .
C23 C12 C21 C24 -178.5(3) . .
O11 C17 C22 C18 -179.7(2) . .
C24 C17 C22 C18 -0.4(4) . .
C12 C18 C22 C17 1.0(4) . .
C20 N7 C23 C12 -178.2(2) . .
C21 C12 C23 N7 -178.0(3) . .
C18 C12 C23 N7 3.4(4) . .
C12 C21 C24 C17 0.4(4) . .
O11 C17 C24 C21 178.9(3) . .
C22 C17 C24 C21 -0.3(4) . .
C4 N1 C2 C5 56.3(3) . .
C1 N1 C2 C5 177.2(2) . .
C9 N1 C2 C5 -62.0(3) . .
C4 N1 C1 C13 -61.2(3) . .
C2 N1 C1 C13 178.8(2) . .
C9 N1 C1 C13 58.5(3) . .
C1 N1 C4 C16 -51.7(3) . .
C2 N1 C4 C16 66.0(3) . .
C9 N1 C4 C16 -173.7(2) . .
N1 C2 C5 C6 164.2(2) . .
C2 C5 C6 C1C 179.8(2) . .
C4 N1 C9 C1B -178.8(2) . .
C1 N1 C9 C1B 59.0(3) . .
C2 N1 C9 C1B -58.7(3) . .
N1 C1 C13 C14 174.0(2) . .
C1 C13 C14 C19 -67.4(3) . .
N1 C4 C16 C15 -167.8(2) . .
C1A C15 C16 C4 -175.0(3) . .
C1D C11 C1B C9 -170.1(3) . .
C7 C11 C1B C9 -99.7(8) . .
N1 C9 C1B C11 164.7(2) . .
